data_4085138
loop_
_publ_author_name
'Brill, Marcel'
'Collado, Alba'
'Cordes, David B.'
'Slawin, Alexandra M. Z.'
'Vogt, Matthias'
'Gr\"utzmacher, Hansj\"org'
'Nolan, Steven P.'

_publ_section_title
;
 Synthesis and Characterization of Gold(I) Complexes of
 Dibenzotropylidene-Functionalized NHC Ligands (Trop-NHCs)
;
_journal_issue 1
_journal_name_full Organometallics
_journal_page_first 263
_journal_paper_doi 10.1021/om501093s
_journal_volume 34
_journal_year 2015
_chemical_formula_moiety 'C32 H12 B F24, C38 H32 Au N4, C H Cl3'
_chemical_formula_sum 'C71 H45 Au B Cl3 F24 N4'
_chemical_formula_weight 1724.26
_space_group_IT_number 15
_symmetry_cell_setting monoclinic
_symmetry_Int_Tables_number 15
_symmetry_space_group_name_Hall '-C 2yc'
_symmetry_space_group_name_H-M 'C 1 2/c 1'
_atom_sites_solution_hydrogens geom
_atom_sites_solution_primary direct
_atom_sites_solution_secondary difmap
_cell_angle_alpha 90.0000
_cell_angle_beta 110.7150(18)
_cell_angle_gamma 90.0000
_cell_formula_units_Z 4
_cell_length_a 17.3024(14)
_cell_length_b 23.6193(18)
_cell_length_c 18.0096(15)
_cell_measurement_reflns_used 12008
_cell_measurement_temperature 173
_cell_measurement_theta_max 25.40
_cell_measurement_theta_min 1.50
_cell_volume 6884.2(10)
_computing_cell_refinement 'CrystalClear-SM Expert 2.1 b32'
_computing_data_collection 'CrystalClear-SM Expert 2.1 b32 (Rigaku, 2014)'
_computing_data_reduction 'CrystalClear-SM Expert 2.1 b32'
_computing_molecular_graphics 'CrystalStructure 4.1'
_computing_publication_material 'CrystalStructure 4.1 (Rigaku, 2014)'
_computing_structure_refinement 'SHELXL-2013 (Sheldrick, 2013)'
_computing_structure_solution 'DIRDIF99-PATTY (Gould, et al., 1999)'
_diffrn_ambient_temperature 173
_diffrn_detector_area_resol_mean 11.628
_diffrn_measured_fraction_theta_full 0.999
_diffrn_measured_fraction_theta_max 0.998
_diffrn_measurement_device_type 'Rigaku XtaLAB P200'
_diffrn_measurement_method \w
_diffrn_radiation_type 'Mo K\a'
_diffrn_radiation_wavelength 0.71075
_diffrn_reflns_av_R_equivalents 0.0365
_diffrn_reflns_Laue_measured_fraction_full 0.999
_diffrn_reflns_Laue_measured_fraction_max 0.998
_diffrn_reflns_limit_h_max 20
_diffrn_reflns_limit_h_min -20
_diffrn_reflns_limit_k_max 28
_diffrn_reflns_limit_k_min -28
_diffrn_reflns_limit_l_max 21
_diffrn_reflns_limit_l_min -21
_diffrn_reflns_number 42042
_diffrn_reflns_point_group_measured_fraction_full 0.999
_diffrn_reflns_point_group_measured_fraction_max 0.998
_diffrn_reflns_theta_full 25.242
_diffrn_reflns_theta_max 25.352
_diffrn_reflns_theta_min 1.525
_diffrn_standards_number 0
_exptl_absorpt_coefficient_mu 2.372
_exptl_absorpt_correction_T_max 0.752
_exptl_absorpt_correction_T_min 0.676
_exptl_absorpt_correction_type multi-scan
_exptl_absorpt_process_details 'REQAB (Rigaku, 1998)'
_exptl_crystal_colour colorless
_exptl_crystal_density_diffrn 1.664
_exptl_crystal_density_method 'not measured'
_exptl_crystal_description prism
_exptl_crystal_F_000 3400.00
_exptl_crystal_size_max 0.150
_exptl_crystal_size_mid 0.120
_exptl_crystal_size_min 0.120
_refine_diff_density_max 1.76
_refine_diff_density_min -0.98
_refine_ls_extinction_method none
_refine_ls_goodness_of_fit_ref 1.051
_refine_ls_hydrogen_treatment constr
_refine_ls_number_parameters 489
_refine_ls_number_reflns 6301
_refine_ls_number_restraints 3
_refine_ls_R_factor_all 0.0441
_refine_ls_R_factor_gt 0.0415
_refine_ls_shift/su_max 0.002
_refine_ls_structure_factor_coef Fsqd
_refine_ls_weighting_details 'w = 1/[\s^2^(Fo^2^)+(0.0788P)^2^+21.1126P] where P=(Fo^2^+2Fc^2^)/3'
_refine_ls_weighting_scheme calc
_refine_ls_wR_factor_gt 0.1155
_refine_ls_wR_factor_ref 0.1175
_reflns_number_gt 5895
_reflns_number_total 6301
_reflns_threshold_expression F^2^>2.0\s(F^2^)
_cod_data_source_file om501093s_si_002.cif
_cod_data_source_block Me-4
_cod_depositor_comments 'Adding full bibliography for 4085130--4085139.cif.'
_cod_database_code 4085138
_shelxl_res_file
;
TITL MBSN2
CELL  0.71075 17.30240 23.61930 18.00960 90.000 110.715 90.000
ZERR  4 0.00140 0.00180 0.00150 0.000 0.002 0.000
LATT 7
SYMM    -X,    +Y, .50-Z
SFAC C H AU B F N CL
UNIT 284 180 4 4 96 16 12
L.S. 5
FMAP 2
PLAN 5
BOND $H
CONF
EQIV _$1   -x+1, y, -z+1/2
FREE C51 Cl53_$1
LIST 4
TEMP -100.0
ACTA
SIZE 0.150 0.120 0.120
DFIX 1.7000 0.0200 C51 Cl51 C51 Cl52 C51 Cl53
WGHT    0.078800   21.112602
FVAR       0.22269
AU1   3    0.500000    0.636009    0.250000    10.50000    0.04132    0.04065 =
         0.03933    0.00000    0.02273    0.00000
CL51  7    0.544059    0.483855    0.155112    10.50000    0.15571    0.07112 =
         0.08290    0.00335    0.00211   -0.01316
CL52  7    0.619062    0.418234    0.296579    10.50000    0.23386    0.09789 =
         0.11887    0.02287   -0.05458   -0.03949
CL53  7    0.448888    0.414827    0.217751    10.50000    0.16944    0.14832 =
         0.21955   -0.01322    0.10324    0.01348
F31   5    0.563449    0.955268    0.489332    11.00000    0.44462    0.06107 =
         0.12756    0.03064    0.19771    0.02722
F32   5    0.501132    0.892076    0.433565    11.00000    0.24196    0.47836 =
         0.05734    0.10960   -0.03989   -0.24475
F33   5    0.620092    0.888201    0.470537    11.00000    0.27514    0.21457 =
         0.19139    0.13136    0.20344    0.14105
F34   5    0.638534    0.714029    0.625869    11.00000    0.12799    0.05388 =
         0.06013   -0.00821    0.02776    0.04389
F35   5    0.701713    0.745546    0.741159    11.00000    0.08585    0.04929 =
         0.10419   -0.01275   -0.03654    0.02563
F36   5    0.582265    0.712365    0.711108    11.00000    0.11211    0.04813 =
         0.14961    0.03632    0.07721    0.02428
F37   5    0.730960    0.971341    1.044619    11.00000    0.11555    0.17565 =
         0.04332   -0.00810    0.00526    0.05522
F38   5    0.832992    0.995993    1.014952    11.00000    0.11078    0.13568 =
         0.12463    0.04765   -0.06724   -0.07383
F39   5    0.786179    0.912662    0.994697    11.00000    0.07959    0.06628 =
         0.06436   -0.00109   -0.00652    0.01469
F40   5    0.621077    1.135059    0.741905    11.00000    0.23125    0.04810 =
         0.15139    0.03089    0.07345   -0.00976
F41   5    0.748696    1.124697    0.795674    11.00000    0.21475    0.15790 =
         0.13766    0.04985   -0.02958   -0.15437
F42   5    0.681186    1.086501    0.683516    11.00000    0.16804    0.10524 =
         0.09203    0.01119    0.06629   -0.05748
N2    6    0.379365    0.668537    0.331408    11.00000    0.03557    0.04096 =
         0.03523   -0.00099    0.01340   -0.00017
N5    6    0.330301    0.602187    0.247929    11.00000    0.04576    0.04336 =
         0.03949   -0.00610    0.01990   -0.00824
C1    1    0.397054    0.635453    0.278561    11.00000    0.04177    0.03719 =
         0.03648   -0.00084    0.01846   -0.00262
C3    1    0.303135    0.654439    0.334149    11.00000    0.03408    0.05648 =
         0.04544   -0.00475    0.01866   -0.00164
AFIX  43
H3    2    0.277129    0.671313    0.367104    11.00000   -1.20000
AFIX   0
C4    1    0.272508    0.612659    0.281921    11.00000    0.03671    0.05439 =
         0.04728   -0.00265    0.01790   -0.00655
AFIX  43
H4    2    0.220973    0.594006    0.270689    11.00000   -1.20000
AFIX   0
C6    1    0.428120    0.719225    0.372721    11.00000    0.04139    0.03564 =
         0.04692    0.00011    0.01703    0.00020
AFIX  13
H6    2    0.411145    0.751873    0.335061    11.00000   -1.20000
AFIX   0
C7    1    0.520454    0.711553    0.394830    11.00000    0.03886    0.05091 =
         0.03817   -0.01203    0.01492   -0.00390
C8    1    0.562752    0.749797    0.364801    11.00000    0.05712    0.05301 =
         0.05153   -0.00715    0.01967   -0.01208
AFIX  43
H8    2    0.533662    0.780191    0.332327    11.00000   -1.20000
AFIX   0
C9    1    0.646676    0.744182    0.381585    11.00000    0.06109    0.08121 =
         0.07149   -0.01426    0.03186   -0.02910
AFIX  43
H9    2    0.675209    0.770754    0.361104    11.00000   -1.20000
AFIX   0
C10   1    0.688319    0.700426    0.427583    11.00000    0.03703    0.10861 =
         0.07338   -0.02347    0.02077   -0.00954
AFIX  43
H10   2    0.745807    0.695877    0.438273    11.00000   -1.20000
AFIX   0
C11   1    0.646779    0.662461    0.458860    11.00000    0.05048    0.07755 =
         0.05598   -0.00683    0.01300    0.00965
AFIX  43
H11   2    0.676411    0.632003    0.490790    11.00000   -1.20000
AFIX   0
C12   1    0.562765    0.668009    0.444504    11.00000    0.04416    0.05362 =
         0.04091   -0.00882    0.01537   -0.00183
C13   1    0.523808    0.629478    0.484180    11.00000    0.05667    0.04813 =
         0.04827    0.00708    0.01318    0.00685
AFIX  43
H13   2    0.543336    0.591548    0.490979    11.00000   -1.20000
AFIX   0
C14   1    0.463579    0.641836    0.511986    11.00000    0.05534    0.06293 =
         0.04567    0.00542    0.01518   -0.01142
AFIX  43
H14   2    0.446051    0.611846    0.537453    11.00000   -1.20000
AFIX   0
C15   1    0.421977    0.695661    0.507765    11.00000    0.04112    0.06724 =
         0.04948   -0.01843    0.01780   -0.01594
C16   1    0.394734    0.710399    0.570685    11.00000    0.05270    0.11439 =
         0.05059   -0.01871    0.02016   -0.02493
AFIX  43
H16   2    0.402504    0.684500    0.613076    11.00000   -1.20000
AFIX   0
C17   1    0.357523    0.761185    0.571370    11.00000    0.05440    0.12996 =
         0.06686   -0.06079    0.02660   -0.01776
AFIX  43
H17   2    0.339825    0.770588    0.614116    11.00000   -1.20000
AFIX   0
C18   1    0.345644    0.798908    0.509729    11.00000    0.05114    0.08468 =
         0.11495   -0.06340    0.02674   -0.00651
AFIX  43
H18   2    0.321154    0.834688    0.511220    11.00000   -1.20000
AFIX   0
C19   1    0.368714    0.785483    0.446235    11.00000    0.05070    0.05041 =
         0.08792   -0.02059    0.02120   -0.00543
AFIX  43
H19   2    0.358744    0.811363    0.403472    11.00000   -1.20000
AFIX   0
C20   1    0.406464    0.734158    0.444989    11.00000    0.03668    0.05145 =
         0.05029   -0.01267    0.01793   -0.00702
C21   1    0.317816    0.560795    0.183826    11.00000    0.07930    0.06716 =
         0.07086   -0.03353    0.04152   -0.02992
AFIX 137
H21A  2    0.319808    0.522413    0.205094    11.00000   -1.20000
H21B  2    0.361455    0.565180    0.161371    11.00000   -1.20000
H21C  2    0.263858    0.567185    0.142257    11.00000   -1.20000
AFIX   0
C31   1    0.530852    0.886983    0.689529    11.00000    0.02359    0.02682 =
         0.02995   -0.00258    0.00713   -0.00364
C32   1    0.530769    0.908630    0.616978    11.00000    0.03212    0.02816 =
         0.03455   -0.00165    0.01380   -0.00224
AFIX  43
H32   2    0.509995    0.945721    0.601690    11.00000   -1.20000
AFIX   0
C33   1    0.560019    0.877744    0.566554    11.00000    0.03991    0.03363 =
         0.03597   -0.00277    0.01724   -0.00579
C34   1    0.590618    0.823626    0.585882    11.00000    0.03574    0.03479 =
         0.03927   -0.00801    0.01839   -0.00135
AFIX  43
H34   2    0.608823    0.802080    0.550639    11.00000   -1.20000
AFIX   0
C35   1    0.593942    0.801709    0.658344    11.00000    0.03116    0.03087 =
         0.03498   -0.00421    0.00983    0.00138
C36   1    0.565707    0.833058    0.709180    11.00000    0.03065    0.02889 =
         0.02961    0.00026    0.00918    0.00011
AFIX  43
H36   2    0.570279    0.817242    0.759060    11.00000   -1.20000
AFIX   0
C37   1    0.559371    0.903259    0.490476    11.00000    0.06763    0.04227 =
         0.03926   -0.00183    0.03146   -0.00316
C38   1    0.630435    0.744226    0.683869    11.00000    0.04813    0.03269 =
         0.04405   -0.00308    0.01303    0.00699
C39   1    0.580112    0.965135    0.797707    11.00000    0.03335    0.02717 =
         0.02968   -0.00642    0.01287   -0.00197
C40   1    0.638254    0.950832    0.871541    11.00000    0.03227    0.03006 =
         0.03704   -0.00532    0.01117    0.00213
AFIX  43
H40   2    0.629657    0.917812    0.897732    11.00000   -1.20000
AFIX   0
C41   1    0.708647    0.983592    0.908045    11.00000    0.03639    0.04110 =
         0.04250   -0.01298    0.00739   -0.00008
C42   1    0.724202    1.031276    0.871338    11.00000    0.04828    0.04667 =
         0.05635   -0.01848    0.01335   -0.01815
AFIX  43
H42   2    0.772382    1.053398    0.895852    11.00000   -1.20000
AFIX   0
C43   1    0.667760    1.045934    0.797964    11.00000    0.06481    0.04267 =
         0.04922   -0.00558    0.01570   -0.02413
C44   1    0.597387    1.013633    0.761996    11.00000    0.04988    0.03452 =
         0.03651   -0.00256    0.01079   -0.01158
AFIX  43
H44   2    0.559776    1.024864    0.711488    11.00000   -1.20000
AFIX   0
C45   1    0.766229    0.966526    0.988744    11.00000    0.04812    0.06078 =
         0.05394   -0.02153   -0.00439    0.00445
C46   1    0.682769    1.097306    0.756034    11.00000    0.12487    0.06001 =
         0.07921    0.00756    0.00682   -0.05733
C51   1    0.541859    0.425084    0.206480    10.50000    0.11226    0.06926 =
         0.05366    0.00001   -0.00399   -0.00194
AFIX  13
H51   2    0.548643    0.392713    0.173521    10.50000   -1.20000
AFIX   0
B31   4    0.500000    0.925217    0.750000    10.50000    0.02648    0.02309 =
         0.02356    0.00000    0.00682    0.00000
HKLF 4
 
REM  MBSN2
REM R1 =  0.0415 for    5895 Fo > 4sig(Fo)  and  0.0441 for all    6301 data
REM    489 parameters refined using      3 restraints
 
END  
     
WGHT      0.0788     21.1123 

REM Highest difference peak  1.762,  deepest hole -0.982,  1-sigma level  0.100
Q1    1   0.5453  0.8679  0.4338  11.00000  0.05    1.76
Q2    1   0.6211  0.9311  0.4977  11.00000  0.05    1.44
Q3    1   0.4829  0.9323  0.4532  11.00000  0.05    1.32
Q4    1   0.4791  0.6183  0.2137  11.00000  0.05    0.94
Q5    1   0.8452  0.9751  0.9618  11.00000  0.05    0.91
;

loop_
_symmetry_equiv_pos_site_id
_symmetry_equiv_pos_as_xyz
1 +X,+Y,+Z
2 -X,+Y,1/2-Z
3 -X,-Y,-Z
4 +X,-Y,1/2+Z
5 1/2+X,1/2+Y,+Z
6 1/2-X,1/2+Y,1/2-Z
7 1/2-X,1/2-Y,-Z
8 1/2+X,1/2-Y,1/2+Z

loop_
_atom_site_label
_atom_site_type_symbol
_atom_site_fract_x
_atom_site_fract_y
_atom_site_fract_z
_atom_site_U_iso_or_equiv
_atom_site_adp_type
_atom_site_occupancy
_atom_site_site_symmetry_multiplicity
_atom_site_calc_flag
_atom_site_refinement_flags
Au1 Au 0.5 0.63601(2) 0.25 0.03815(11) Uani 1 4 d S
Cl51 Cl 0.5441(4) 0.48386(17) 0.1551(3) 0.1140(16) Uani 0.5 8 d DP
Cl52 Cl 0.6191(7) 0.4182(3) 0.2966(4) 0.182(4) Uani 0.5 8 d DP
Cl53 Cl 0.4489(6) 0.4148(4) 0.2178(7) 0.170(3) Uani 0.5 8 d DP
F31 F 0.5635(7) 0.9553(2) 0.4893(4) 0.185(4) Uani 1 8 d .
F32 F 0.5011(6) 0.8921(6) 0.4336(3) 0.284(8) Uani 1 8 d .
F33 F 0.6201(6) 0.8882(4) 0.4705(5) 0.194(4) Uani 1 8 d .
F34 F 0.6385(3) 0.71403(14) 0.6259(2) 0.0822(12) Uani 1 8 d .
F35 F 0.7017(3) 0.74555(14) 0.7412(3) 0.0987(16) Uani 1 8 d .
F36 F 0.5823(3) 0.71237(15) 0.7111(3) 0.0949(14) Uani 1 8 d .
F37 F 0.7310(3) 0.9713(3) 1.0446(2) 0.1177(19) Uani 1 8 d .
F38 F 0.8330(3) 0.9960(2) 1.0150(3) 0.153(3) Uani 1 8 d .
F39 F 0.7862(2) 0.91266(15) 0.9947(2) 0.0787(10) Uani 1 8 d .
F40 F 0.6211(6) 1.13506(18) 0.7419(5) 0.142(3) Uani 1 8 d .
F41 F 0.7487(5) 1.1247(3) 0.7957(4) 0.195(4) Uani 1 8 d .
F42 F 0.6812(4) 1.0865(2) 0.6835(3) 0.1163(18) Uani 1 8 d .
N2 N 0.3794(2) 0.66854(15) 0.3314(2) 0.0370(7) Uani 1 8 d .
N5 N 0.3303(2) 0.60219(16) 0.2479(2) 0.0416(8) Uani 1 8 d .
C1 C 0.3971(3) 0.63545(16) 0.2786(3) 0.0372(9) Uani 1 8 d .
C3 C 0.3031(3) 0.6544(2) 0.3342(3) 0.0441(10) Uani 1 8 d .
C4 C 0.2725(3) 0.6127(2) 0.2819(3) 0.0453(10) Uani 1 8 d .
C6 C 0.4281(3) 0.71922(18) 0.3727(3) 0.0409(9) Uani 1 8 d .
C7 C 0.5204(3) 0.7116(2) 0.3948(3) 0.0423(10) Uani 1 8 d .
C8 C 0.5627(3) 0.7498(2) 0.3648(3) 0.0538(12) Uani 1 8 d .
C9 C 0.6467(4) 0.7442(3) 0.3816(4) 0.0690(16) Uani 1 8 d .
C10 C 0.6883(4) 0.7004(3) 0.4276(4) 0.0727(18) Uani 1 8 d .
C11 C 0.6468(4) 0.6625(3) 0.4589(4) 0.0629(14) Uani 1 8 d .
C12 C 0.5628(3) 0.6680(2) 0.4445(3) 0.0461(10) Uani 1 8 d .
C13 C 0.5238(4) 0.6295(2) 0.4842(3) 0.0525(12) Uani 1 8 d .
C14 C 0.4636(4) 0.6418(2) 0.5120(3) 0.0554(13) Uani 1 8 d .
C15 C 0.4220(3) 0.6957(2) 0.5078(3) 0.0521(12) Uani 1 8 d .
C16 C 0.3947(4) 0.7104(3) 0.5707(4) 0.0720(18) Uani 1 8 d .
C17 C 0.3575(4) 0.7612(4) 0.5714(4) 0.082(2) Uani 1 8 d .
C18 C 0.3456(4) 0.7989(3) 0.5097(5) 0.084(2) Uani 1 8 d .
C19 C 0.3687(3) 0.7855(2) 0.4462(4) 0.0639(15) Uani 1 8 d .
C20 C 0.4065(3) 0.7342(2) 0.4450(3) 0.0455(10) Uani 1 8 d .
C21 C 0.3178(4) 0.5608(3) 0.1838(4) 0.0684(16) Uani 1 8 d .
C31 C 0.5309(2) 0.88698(16) 0.6895(2) 0.0274(7) Uani 1 8 d .
C32 C 0.5308(2) 0.90863(16) 0.6170(2) 0.0311(8) Uani 1 8 d .
C33 C 0.5600(3) 0.87774(18) 0.5666(3) 0.0355(8) Uani 1 8 d .
C34 C 0.5906(3) 0.82363(17) 0.5859(3) 0.0352(8) Uani 1 8 d .
C35 C 0.5939(2) 0.80171(16) 0.6583(2) 0.0328(8) Uani 1 8 d .
C36 C 0.5657(2) 0.83306(16) 0.7092(2) 0.0301(8) Uani 1 8 d .
C37 C 0.5594(3) 0.9033(2) 0.4905(3) 0.0463(11) Uani 1 8 d .
C38 C 0.6304(3) 0.74423(18) 0.6839(3) 0.0425(10) Uani 1 8 d .
C39 C 0.5801(2) 0.96514(15) 0.7977(2) 0.0296(8) Uani 1 8 d .
C40 C 0.6382(2) 0.95083(16) 0.8715(2) 0.0334(8) Uani 1 8 d .
C41 C 0.7087(3) 0.98359(19) 0.9080(3) 0.0418(10) Uani 1 8 d .
C42 C 0.7242(3) 1.0313(2) 0.8713(3) 0.0518(12) Uani 1 8 d .
C43 C 0.6678(3) 1.0459(2) 0.7980(3) 0.0534(12) Uani 1 8 d .
C44 C 0.5974(3) 1.01363(18) 0.7620(3) 0.0415(10) Uani 1 8 d .
C45 C 0.7662(3) 0.9665(2) 0.9887(3) 0.0603(14) Uani 1 8 d .
C46 C 0.6828(6) 1.0973(3) 0.7560(5) 0.096(3) Uani 1 8 d .
C51 C 0.5419(8) 0.4251(6) 0.2065(7) 0.087(5) Uani 0.5 8 d DP
B31 B 0.5 0.9252(2) 0.75 0.0249(11) Uani 1 4 d S
H3 H 0.27713 0.67131 0.3671 0.0529 Uiso 1 8 calc R
H4 H 0.22097 0.59401 0.27069 0.0544 Uiso 1 8 calc R
H6 H 0.41115 0.75187 0.33506 0.0491 Uiso 1 8 calc R
H8 H 0.53366 0.78019 0.33233 0.0645 Uiso 1 8 calc R
H9 H 0.67521 0.77075 0.3611 0.0828 Uiso 1 8 calc R
H10 H 0.74581 0.69588 0.43827 0.0872 Uiso 1 8 calc R
H11 H 0.67641 0.632 0.49079 0.0755 Uiso 1 8 calc R
H13 H 0.54334 0.59155 0.49098 0.0630 Uiso 1 8 calc R
H14 H 0.44605 0.61185 0.53745 0.0664 Uiso 1 8 calc R
H16 H 0.4025 0.6845 0.61308 0.0865 Uiso 1 8 calc R
H17 H 0.33982 0.77059 0.61412 0.0988 Uiso 1 8 calc R
H18 H 0.32115 0.83469 0.51122 0.1012 Uiso 1 8 calc R
H19 H 0.35874 0.81136 0.40347 0.0767 Uiso 1 8 calc R
H21A H 0.31981 0.52241 0.20509 0.0821 Uiso 1 8 calc R
H21B H 0.36145 0.56518 0.16137 0.0821 Uiso 1 8 calc R
H21C H 0.26386 0.56718 0.14226 0.0821 Uiso 1 8 calc R
H32 H 0.51 0.94572 0.60169 0.0373 Uiso 1 8 calc R
H34 H 0.60882 0.80208 0.55064 0.0423 Uiso 1 8 calc R
H36 H 0.57028 0.81724 0.75906 0.0361 Uiso 1 8 calc R
H40 H 0.62966 0.91781 0.89773 0.0401 Uiso 1 8 calc R
H42 H 0.77238 1.0534 0.89585 0.0622 Uiso 1 8 calc R
H44 H 0.55978 1.02486 0.71149 0.0498 Uiso 1 8 calc R
H51 H 0.54864 0.39271 0.17352 0.1048 Uiso 0.5 8 calc R

loop_
_atom_site_aniso_label
_atom_site_aniso_U_11
_atom_site_aniso_U_22
_atom_site_aniso_U_33
_atom_site_aniso_U_12
_atom_site_aniso_U_13
_atom_site_aniso_U_23
Au1 0.04132(16) 0.04065(15) 0.03933(16) 0.0000 0.02273(11) 0.0000
Cl51 0.156(4) 0.071(2) 0.083(3) -0.013(2) 0.002(3) 0.0034(19)
Cl52 0.234(9) 0.098(4) 0.119(4) -0.039(5) -0.055(6) 0.023(3)
Cl53 0.169(7) 0.148(6) 0.220(10) 0.013(5) 0.103(8) -0.013(6)
F31 0.445(13) 0.061(3) 0.128(4) 0.027(5) 0.198(7) 0.031(3)
F32 0.242(9) 0.478(15) 0.057(3) -0.245(11) -0.040(4) 0.110(6)
F33 0.275(9) 0.215(7) 0.191(7) 0.141(7) 0.203(8) 0.131(6)
F34 0.128(3) 0.0539(18) 0.060(2) 0.044(2) 0.028(2) -0.0082(15)
F35 0.086(3) 0.0493(18) 0.104(3) 0.0256(17) -0.037(2) -0.0127(18)
F36 0.112(3) 0.0481(18) 0.150(4) 0.0243(19) 0.077(3) 0.036(2)
F37 0.116(4) 0.176(5) 0.043(2) 0.055(3) 0.005(2) -0.008(2)
F38 0.111(4) 0.136(4) 0.125(4) -0.074(3) -0.067(3) 0.048(3)
F39 0.080(2) 0.066(2) 0.064(2) 0.0147(18) -0.0065(17) -0.0011(16)
F40 0.231(8) 0.048(2) 0.151(6) -0.010(3) 0.073(6) 0.031(3)
F41 0.215(7) 0.158(5) 0.138(5) -0.154(6) -0.030(5) 0.050(4)
F42 0.168(5) 0.105(3) 0.092(3) -0.057(3) 0.066(3) 0.011(3)
N2 0.0356(18) 0.0410(19) 0.0352(18) -0.0002(14) 0.0134(15) -0.0010(15)
N5 0.046(2) 0.043(2) 0.0395(19) -0.0082(16) 0.0199(16) -0.0061(16)
C1 0.042(2) 0.037(2) 0.036(2) -0.0026(16) 0.0185(19) -0.0008(16)
C3 0.034(2) 0.056(3) 0.045(3) -0.0016(19) 0.0187(19) -0.005(2)
C4 0.037(2) 0.054(3) 0.047(3) -0.007(2) 0.018(2) -0.003(2)
C6 0.041(2) 0.036(2) 0.047(2) 0.0002(17) 0.0170(19) 0.0001(18)
C7 0.039(2) 0.051(2) 0.038(2) -0.0039(19) 0.0149(18) -0.0120(19)
C8 0.057(3) 0.053(3) 0.052(3) -0.012(2) 0.020(2) -0.007(2)
C9 0.061(3) 0.081(4) 0.071(4) -0.029(3) 0.032(3) -0.014(3)
C10 0.037(3) 0.109(5) 0.073(4) -0.010(3) 0.021(3) -0.023(4)
C11 0.050(3) 0.078(4) 0.056(3) 0.010(3) 0.013(3) -0.007(3)
C12 0.044(2) 0.054(3) 0.041(2) -0.002(2) 0.015(2) -0.009(2)
C13 0.057(3) 0.048(3) 0.048(3) 0.007(2) 0.013(2) 0.007(2)
C14 0.055(3) 0.063(3) 0.046(3) -0.011(2) 0.015(2) 0.005(2)
C15 0.041(2) 0.067(3) 0.049(3) -0.016(2) 0.018(2) -0.018(2)
C16 0.053(3) 0.114(5) 0.051(3) -0.025(3) 0.020(3) -0.019(3)
C17 0.054(3) 0.130(6) 0.067(4) -0.018(4) 0.027(3) -0.061(5)
C18 0.051(3) 0.085(5) 0.115(6) -0.007(3) 0.027(4) -0.063(5)
C19 0.051(3) 0.050(3) 0.088(4) -0.005(2) 0.021(3) -0.021(3)
C20 0.037(2) 0.051(3) 0.050(3) -0.0070(19) 0.018(2) -0.013(2)
C21 0.079(4) 0.067(3) 0.071(4) -0.030(3) 0.042(3) -0.034(3)
C31 0.0236(17) 0.0268(17) 0.0300(19) -0.0036(14) 0.0071(14) -0.0026(14)
C32 0.0321(18) 0.0282(18) 0.035(2) -0.0022(15) 0.0138(16) -0.0017(15)
C33 0.040(2) 0.0336(19) 0.036(2) -0.0058(17) 0.0172(18) -0.0028(17)
C34 0.036(2) 0.035(2) 0.039(2) -0.0014(16) 0.0184(17) -0.0080(17)
C35 0.0312(19) 0.0309(19) 0.035(2) 0.0014(15) 0.0098(16) -0.0042(16)
C36 0.0307(18) 0.0289(18) 0.0296(19) 0.0001(14) 0.0092(15) 0.0003(15)
C37 0.068(3) 0.042(2) 0.039(2) -0.003(2) 0.031(2) -0.0018(19)
C38 0.048(2) 0.033(2) 0.044(2) 0.0070(18) 0.013(2) -0.0031(18)
C39 0.0333(19) 0.0272(17) 0.0297(19) -0.0020(14) 0.0129(16) -0.0064(14)
C40 0.0323(19) 0.0301(19) 0.037(2) 0.0021(15) 0.0112(17) -0.0053(16)
C41 0.036(2) 0.041(2) 0.043(2) -0.0001(18) 0.0074(19) -0.0130(19)
C42 0.048(3) 0.047(3) 0.056(3) -0.018(2) 0.013(2) -0.018(2)
C43 0.065(3) 0.043(3) 0.049(3) -0.024(2) 0.016(2) -0.006(2)
C44 0.050(2) 0.035(2) 0.037(2) -0.0116(18) 0.0108(19) -0.0026(17)
C45 0.048(3) 0.061(3) 0.054(3) 0.004(2) -0.004(2) -0.022(2)
C46 0.125(6) 0.060(4) 0.079(5) -0.057(4) 0.007(4) 0.008(3)
C51 0.112(12) 0.069(8) 0.054(7) -0.002(8) -0.004(7) 0.000(6)
B31 0.026(3) 0.023(3) 0.024(3) 0.0000 0.007(2) 0.0000

loop_
_atom_type_symbol
_atom_type_description
_atom_type_scat_dispersion_real
_atom_type_scat_dispersion_imag
_atom_type_scat_source
C C 0.0033 0.0016
;
International Tables for Crystallography
(Vol. C, Tables 4.2.6.8 and 6.1.1.4)
;
H H 0.0000 0.0000
;
International Tables for Crystallography
(Vol. C, Table 6.1.1.4)
;
Au Au -2.0133 8.8022
;
International Tables for Crystallography
(Vol. C, Tables 4.2.6.8 and 6.1.1.4)
;
B B 0.0013 0.0007
;
International Tables for Crystallography
(Vol. C, Tables 4.2.6.8 and 6.1.1.4)
;
F F 0.0171 0.0103
;
International Tables for Crystallography
(Vol. C, Tables 4.2.6.8 and 6.1.1.4)
;
N N 0.0061 0.0033
;
International Tables for Crystallography
(Vol. C, Tables 4.2.6.8 and 6.1.1.4)
;
Cl Cl 0.1484 0.1585
;
International Tables for Crystallography
(Vol. C, Tables 4.2.6.8 and 6.1.1.4)
;

loop_
_geom_angle_atom_site_label_1
_geom_angle_atom_site_label_2
_geom_angle_atom_site_label_3
_geom_angle
_geom_angle_publ_flag
_geom_angle_site_symmetry_1
_geom_angle_site_symmetry_3
C1 Au1 C1 179.25(15) yes . 2_655
C1 N2 C3 110.1(4) yes . .
C1 N2 C6 125.7(4) yes . .
C3 N2 C6 123.5(4) yes . .
C1 N5 C4 111.7(4) yes . .
C1 N5 C21 125.3(5) yes . .
C4 N5 C21 123.0(4) yes . .
Au1 C1 N2 128.1(3) yes . .
Au1 C1 N5 127.3(4) yes . .
N2 C1 N5 104.6(4) yes . .
N2 C3 C4 107.4(5) yes . .
N5 C4 C3 106.1(4) yes . .
N2 C6 C7 113.0(4) yes . .
N2 C6 C20 110.1(4) yes . .
C7 C6 C20 111.1(3) yes . .
C6 C7 C8 118.2(4) yes . .
C6 C7 C12 121.6(5) yes . .
C8 C7 C12 120.2(4) yes . .
C7 C8 C9 120.7(5) yes . .
C8 C9 C10 119.7(7) yes . .
C9 C10 C11 120.0(6) yes . .
C10 C11 C12 121.4(5) yes . .
C7 C12 C11 117.9(5) yes . .
C7 C12 C13 123.2(5) yes . .
C11 C12 C13 118.9(5) yes . .
C12 C13 C14 127.0(5) yes . .
C13 C14 C15 127.6(6) yes . .
C14 C15 C16 118.2(6) yes . .
C14 C15 C20 124.2(6) yes . .
C16 C15 C20 117.6(5) yes . .
C15 C16 C17 121.0(7) yes . .
C16 C17 C18 119.8(8) yes . .
C17 C18 C19 121.0(7) yes . .
C18 C19 C20 119.6(6) yes . .
C6 C20 C15 120.4(4) yes . .
C6 C20 C19 118.7(5) yes . .
C15 C20 C19 120.9(6) yes . .
C32 C31 C36 115.2(4) yes . .
C32 C31 B31 121.6(3) yes . .
C36 C31 B31 123.0(3) yes . .
C31 C32 C33 122.4(4) yes . .
C32 C33 C34 121.1(4) yes . .
C32 C33 C37 120.0(4) yes . .
C34 C33 C37 118.9(5) yes . .
C33 C34 C35 117.9(4) yes . .
C34 C35 C36 120.8(4) yes . .
C34 C35 C38 120.0(4) yes . .
C36 C35 C38 119.2(4) yes . .
C31 C36 C35 122.5(4) yes . .
F31 C37 F32 104.1(8) yes . .
F31 C37 F33 102.5(8) yes . .
F31 C37 C33 115.9(5) yes . .
F32 C37 F33 103.1(7) yes . .
F32 C37 C33 115.6(7) yes . .
F33 C37 C33 114.0(5) yes . .
F34 C38 F35 107.9(5) yes . .
F34 C38 F36 104.0(4) yes . .
F34 C38 C35 113.6(4) yes . .
F35 C38 F36 105.2(4) yes . .
F35 C38 C35 113.6(4) yes . .
F36 C38 C35 111.9(4) yes . .
C40 C39 C44 116.0(3) yes . .
C40 C39 B31 123.3(3) yes . .
C44 C39 B31 120.5(3) yes . .
C39 C40 C41 122.0(4) yes . .
C40 C41 C42 120.8(4) yes . .
C40 C41 C45 118.6(4) yes . .
C42 C41 C45 120.6(4) yes . .
C41 C42 C43 118.1(4) yes . .
C42 C43 C44 121.0(5) yes . .
C42 C43 C46 119.7(5) yes . .
C44 C43 C46 119.3(5) yes . .
C39 C44 C43 122.1(4) yes . .
F37 C45 F38 105.3(5) yes . .
F37 C45 F39 101.3(5) yes . .
F37 C45 C41 112.3(5) yes . .
F38 C45 F39 108.6(5) yes . .
F38 C45 C41 114.4(5) yes . .
F39 C45 C41 113.9(4) yes . .
F40 C46 F41 105.1(7) yes . .
F40 C46 F42 101.7(6) yes . .
F40 C46 C43 111.4(8) yes . .
F41 C46 F42 110.5(9) yes . .
F41 C46 C43 113.9(6) yes . .
F42 C46 C43 113.2(6) yes . .
Cl51 C51 Cl52 116.1(8) yes . .
Cl51 C51 Cl53 112.9(8) yes . .
Cl52 C51 Cl53 109.1(10) yes . .
C31 B31 C31 113.3(3) yes . 2_656
C31 B31 C39 104.5(2) yes . .
C31 B31 C39 112.35(18) yes . 2_656
C31 B31 C39 112.35(18) yes 2_656 .
C31 B31 C39 104.5(2) yes 2_656 2_656
C39 B31 C39 110.0(3) yes . 2_656
N2 C3 H3 126.293 no . .
C4 C3 H3 126.280 no . .
N5 C4 H4 126.940 no . .
C3 C4 H4 126.924 no . .
N2 C6 H6 107.459 no . .
C7 C6 H6 107.453 no . .
C20 C6 H6 107.455 no . .
C7 C8 H8 119.629 no . .
C9 C8 H8 119.642 no . .
C8 C9 H9 120.137 no . .
C10 C9 H9 120.146 no . .
C9 C10 H10 120.023 no . .
C11 C10 H10 120.018 no . .
C10 C11 H11 119.286 no . .
C12 C11 H11 119.279 no . .
C12 C13 H13 116.485 no . .
C14 C13 H13 116.487 no . .
C13 C14 H14 116.219 no . .
C15 C14 H14 116.226 no . .
C15 C16 H16 119.486 no . .
C17 C16 H16 119.493 no . .
C16 C17 H17 120.110 no . .
C18 C17 H17 120.093 no . .
C17 C18 H18 119.496 no . .
C19 C18 H18 119.492 no . .
C18 C19 H19 120.190 no . .
C20 C19 H19 120.201 no . .
N5 C21 H21A 109.483 no . .
N5 C21 H21B 109.482 no . .
N5 C21 H21C 109.479 no . .
H21A C21 H21B 109.462 no . .
H21A C21 H21C 109.452 no . .
H21B C21 H21C 109.469 no . .
C31 C32 H32 118.806 no . .
C33 C32 H32 118.796 no . .
C33 C34 H34 121.060 no . .
C35 C34 H34 121.045 no . .
C31 C36 H36 118.758 no . .
C35 C36 H36 118.753 no . .
C39 C40 H40 119.027 no . .
C41 C40 H40 119.016 no . .
C41 C42 H42 120.941 no . .
C43 C42 H42 120.942 no . .
C39 C44 H44 118.957 no . .
C43 C44 H44 118.952 no . .
Cl51 C51 H51 105.980 no . .
Cl52 C51 H51 105.982 no . .
Cl53 C51 H51 105.979 no . .
Cl53 C51 H51 118.037 no 2_655 .

loop_
_geom_bond_atom_site_label_1
_geom_bond_atom_site_label_2
_geom_bond_distance
_geom_bond_publ_flag
_geom_bond_site_symmetry_2
Au1 C1 2.021(6) yes .
Au1 C1 2.021(6) yes 2_655
Cl51 C51 1.676(14) yes .
Cl52 C51 1.706(13) yes .
Cl53 C51 1.708(19) yes .
F31 C37 1.231(7) yes .
F32 C37 1.185(8) yes .
F33 C37 1.275(12) yes .
F34 C38 1.313(6) yes .
F35 C38 1.298(5) yes .
F36 C38 1.338(8) yes .
F37 C45 1.354(9) yes .
F38 C45 1.287(8) yes .
F39 C45 1.313(7) yes .
F40 C46 1.344(12) yes .
F41 C46 1.286(11) yes .
F42 C46 1.321(11) yes .
N2 C1 1.348(6) yes .
N2 C3 1.378(6) yes .
N2 C6 1.501(5) yes .
N5 C1 1.343(6) yes .
N5 C4 1.367(7) yes .
N5 C21 1.469(8) yes .
C3 C4 1.337(7) yes .
C6 C7 1.514(6) yes .
C6 C20 1.518(8) yes .
C7 C8 1.387(8) yes .
C7 C12 1.389(6) yes .
C8 C9 1.381(9) yes .
C9 C10 1.360(9) yes .
C10 C11 1.387(10) yes .
C11 C12 1.390(8) yes .
C12 C13 1.461(8) yes .
C13 C14 1.338(10) yes .
C14 C15 1.449(8) yes .
C15 C16 1.416(10) yes .
C15 C20 1.401(7) yes .
C16 C17 1.363(12) yes .
C17 C18 1.381(12) yes .
C18 C19 1.375(13) yes .
C19 C20 1.381(8) yes .
C31 C32 1.403(6) yes .
C31 C36 1.400(5) yes .
C31 B31 1.642(5) yes .
C32 C33 1.392(7) yes .
C33 C34 1.380(6) yes .
C33 C37 1.493(7) yes .
C34 C35 1.386(6) yes .
C35 C36 1.393(6) yes .
C35 C38 1.499(6) yes .
C39 C40 1.396(5) yes .
C39 C44 1.397(6) yes .
C39 B31 1.645(4) yes .
C40 C41 1.396(6) yes .
C41 C42 1.380(7) yes .
C41 C45 1.498(6) yes .
C42 C43 1.381(6) yes .
C43 C44 1.388(7) yes .
C43 C46 1.500(10) yes .
C3 H3 0.950 no .
C4 H4 0.950 no .
C6 H6 1.000 no .
C8 H8 0.950 no .
C9 H9 0.950 no .
C10 H10 0.950 no .
C11 H11 0.950 no .
C13 H13 0.950 no .
C14 H14 0.950 no .
C16 H16 0.950 no .
C17 H17 0.950 no .
C18 H18 0.950 no .
C19 H19 0.950 no .
C21 H21A 0.980 no .
C21 H21B 0.980 no .
C21 H21C 0.980 no .
C32 H32 0.950 no .
C34 H34 0.950 no .
C36 H36 0.950 no .
C40 H40 0.950 no .
C42 H42 0.950 no .
C44 H44 0.950 no .
C51 H51 1.000 no .

loop_
_geom_contact_atom_site_label_1
_geom_contact_atom_site_label_2
_geom_contact_distance
_geom_contact_publ_flag
_geom_contact_site_symmetry_2
Au1 N2 3.043(4) no 2_655
Au1 N5 3.030(4) no 2_655
Au1 C6 3.498(5) no .
Au1 C6 3.498(5) no 2_655
Au1 C7 3.076(5) no .
Au1 C7 3.076(5) no 2_655
Au1 C8 3.330(5) no .
Au1 C8 3.330(5) no 2_655
Au1 C12 3.366(5) no .
Au1 C12 3.366(5) no 2_655
Au1 C21 3.443(6) no .
Au1 C21 3.443(6) no 2_655
Cl51 Cl52 3.586(13) no 2_655
F31 C32 2.782(9) no .
F31 C34 3.512(7) no .
F32 C32 3.183(8) no .
F32 C34 3.087(9) no .
F33 C32 3.530(11) no .
F33 C34 2.766(11) no .
F34 C34 2.736(5) no .
F35 C34 3.334(5) no .
F35 C36 3.030(5) no .
F36 F36 3.590(8) no 2_656
F36 C34 3.499(6) no .
F36 C36 2.864(5) no .
F37 C40 2.998(5) no .
F37 C42 3.391(7) no .
F38 C42 2.736(7) no .
F39 C40 2.875(5) no .
F39 C42 3.500(6) no .
F40 C42 3.418(7) no .
F40 C44 2.938(6) no .
F41 C42 2.704(9) no .
F42 C42 3.452(7) no .
F42 C44 2.918(8) no .
N2 C8 3.573(7) no .
N2 C12 3.106(5) no .
N2 C13 3.131(6) no .
N2 C14 3.122(6) no .
N2 C15 3.063(7) no .
N2 C19 3.494(8) no .
N2 C21 3.560(7) no .
N5 C6 3.587(6) no .
C1 C7 3.002(6) no .
C1 C12 3.418(6) no .
C1 C13 3.577(7) no .
C3 C14 3.430(6) no .
C3 C15 3.225(6) no .
C3 C20 2.864(6) no .
C3 C21 3.574(9) no .
C6 C13 2.985(6) no .
C6 C14 2.986(7) no .
C7 C10 2.764(8) no .
C7 C14 3.098(8) no .
C7 C15 3.103(8) no .
C7 C19 3.538(9) no .
C8 C11 2.738(8) no .
C8 C20 3.507(9) no .
C9 C12 2.792(9) no .
C12 C15 3.102(8) no .
C12 C20 3.126(7) no .
C13 C20 3.118(7) no .
C15 C18 2.780(10) no .
C16 C19 2.767(10) no .
C17 C20 2.769(10) no .
C31 C34 2.856(6) no .
C31 C36 3.146(6) no 2_656
C31 C40 3.488(5) no .
C31 C40 3.125(5) no 2_656
C31 C44 3.304(6) no .
C32 C35 2.748(5) no .
C32 C39 3.337(6) no .
C32 C39 3.148(6) no 2_656
C32 C40 3.165(6) no 2_656
C32 C44 3.489(6) no .
C33 C36 2.746(6) no .
C36 C36 3.114(7) no 2_656
C36 C39 3.472(5) no .
C39 C42 2.842(6) no .
C39 C44 3.093(6) no 2_656
C40 C43 2.746(7) no .
C41 C44 2.747(6) no .
C44 C44 3.243(7) no 2_656
Cl51 N5 3.592(6) no 2_655
Cl51 C21 3.539(7) no 2_655
Cl52 F36 3.405(8) no 4_564
Cl52 F37 3.352(8) no 6_646
Cl52 F39 3.532(8) no 6_646
Cl52 F41 3.422(15) no 7_666
Cl52 F42 3.348(13) no 7_666
Cl52 C21 3.519(9) no 2_655
Cl53 F36 3.383(11) no 3_666
F31 F31 3.167(13) no 3_676
F31 F37 3.218(11) no 4_574
F32 F40 3.184(9) no 3_676
F32 F42 3.154(10) no 3_676
F32 C19 3.466(14) no .
F33 C42 3.511(12) no 4_574
F34 F41 2.882(8) no 6_646
F34 C11 3.295(8) no .
F34 C12 3.247(6) no .
F34 C13 3.295(6) no .
F34 C14 3.447(6) no .
F35 F41 3.119(8) no 6_646
F35 N2 3.560(5) no 8_565
F35 C3 3.064(6) no 8_565
F35 C4 3.552(6) no 8_565
F36 Cl52 3.405(8) no 4_565
F36 Cl53 3.383(11) no 3_666
F36 C16 3.335(7) no .
F36 C51 3.316(14) no 4_565
F37 Cl52 3.352(8) no 6_656
F37 F31 3.218(11) no 4_575
F37 F42 3.223(8) no 4_575
F37 C21 3.216(8) no 5_556
F38 C21 3.497(10) no 5_556
F39 Cl52 3.532(8) no 6_656
F39 C3 3.400(7) no 8_565
F39 C14 3.240(8) no 8_565
F39 C15 3.425(7) no 8_565
F39 C16 3.468(8) no 8_565
F39 C18 3.507(9) no 2_656
F40 F32 3.184(9) no 3_676
F41 Cl52 3.422(15) no 7_666
F41 F34 2.882(8) no 6_656
F41 F35 3.119(8) no 6_656
F41 C38 3.455(9) no 6_656
F42 Cl52 3.348(13) no 7_666
F42 F32 3.154(10) no 3_676
F42 F37 3.223(8) no 4_574
N2 F35 3.560(5) no 8_464
N5 Cl51 3.592(6) no 2_655
C3 F35 3.064(6) no 8_464
C3 F39 3.400(7) no 8_464
C4 F35 3.552(6) no 8_464
C4 C36 3.584(6) no 8_464
C4 C40 3.592(7) no 8_464
C10 C10 3.592(9) no 7_666
C11 F34 3.295(8) no .
C12 F34 3.247(6) no .
C13 F34 3.295(6) no .
C14 F34 3.447(6) no .
C14 F39 3.240(8) no 8_464
C15 F39 3.425(7) no 8_464
C16 F36 3.335(7) no .
C16 F39 3.468(8) no 8_464
C17 C18 3.588(9) no 7_566
C18 F39 3.507(9) no 2_656
C18 C17 3.588(9) no 7_566
C19 F32 3.466(14) no .
C21 Cl51 3.539(7) no 2_655
C21 Cl52 3.519(9) no 2_655
C21 F37 3.216(8) no 5_444
C21 F38 3.497(10) no 5_444
C36 C4 3.584(6) no 8_565
C38 F41 3.455(9) no 6_646
C40 C4 3.592(7) no 8_565
C42 F33 3.511(12) no 4_575
C51 F36 3.316(14) no 4_564
Au1 H21B 2.8959 no .
Au1 H21B 2.8959 no 2_655
Cl52 H51 3.1903 no 2_655
F31 H32 2.5149 no .
F32 H32 3.2355 no .
F32 H34 3.1076 no .
F33 H34 2.5408 no .
F34 H34 2.4356 no .
F35 H34 3.4982 no .
F35 H36 2.9430 no .
F36 H36 2.6553 no .
F37 H40 2.8963 no .
F37 H42 3.5787 no .
F38 H42 2.4388 no .
F39 H40 2.6558 no .
F40 H44 2.7908 no .
F41 H42 2.3950 no .
F42 H44 2.7450 no .
N2 H4 3.1121 no .
N5 H3 3.0846 no .
C1 H3 3.1474 no .
C1 H4 3.1551 no .
C1 H6 2.9121 no .
C1 H21A 3.0683 no .
C1 H21B 2.5824 no .
C1 H21C 3.1519 no .
C3 H6 2.9609 no .
C4 H21A 2.8159 no .
C4 H21B 3.2715 no .
C4 H21C 2.6900 no .
C6 H3 2.8158 no .
C6 H8 2.6225 no .
C6 H19 2.6371 no .
C7 H9 3.2627 no .
C7 H11 3.2403 no .
C7 H13 3.2716 no .
C8 H6 2.4851 no .
C8 H8 3.4223 no 2_655
C8 H10 3.2311 no .
C9 H11 3.2306 no .
C10 H8 3.2257 no .
C10 H21B 3.5407 no 2_655
C10 H21C 3.5928 no 2_655
C11 H9 3.2398 no .
C11 H13 2.6600 no .
C11 H21B 3.1257 no 2_655
C11 H21C 3.5726 no 2_655
C12 H6 3.3214 no .
C12 H8 3.2612 no .
C12 H10 3.2754 no .
C12 H14 3.3213 no .
C13 H11 2.6013 no .
C14 H3 3.4272 no .
C14 H16 2.6092 no .
C15 H3 2.9220 no .
C15 H6 3.3255 no .
C15 H13 3.3161 no .
C15 H17 3.2785 no .
C15 H19 3.2770 no .
C16 H14 2.6346 no .
C16 H18 3.2282 no .
C17 H19 3.2548 no .
C18 H16 3.2310 no .
C19 H3 3.1962 no .
C19 H6 2.4936 no .
C19 H17 3.2535 no .
C20 H3 2.6378 no .
C20 H14 3.2834 no .
C20 H16 3.2698 no .
C20 H18 3.2381 no .
C21 H4 2.7794 no .
C21 H11 3.5986 no 2_655
C31 H36 2.7890 no 2_656
C31 H40 2.7614 no 2_656
C31 H44 3.2974 no .
C32 H34 3.2751 no .
C32 H36 3.2306 no .
C32 H40 2.7023 no 2_656
C32 H44 3.1751 no .
C34 H32 3.2594 no .
C34 H36 3.2635 no .
C36 H32 3.2307 no .
C36 H34 3.2789 no .
C36 H36 2.6373 no 2_656
C37 H32 2.6376 no .
C37 H34 2.6384 no .
C38 H34 2.6700 no .
C38 H36 2.6245 no .
C39 H32 3.3339 no .
C39 H32 2.8146 no 2_656
C39 H36 3.5543 no .
C39 H44 2.7553 no 2_656
C40 H32 2.7752 no 2_656
C40 H42 3.2754 no .
C40 H44 3.2312 no .
C42 H40 3.2611 no .
C42 H44 3.2573 no .
C44 H32 3.1790 no .
C44 H40 3.2317 no .
C44 H42 3.2707 no .
C44 H44 2.9346 no 2_656
C45 H40 2.6181 no .
C45 H42 2.6732 no .
C46 H42 2.6568 no .
C46 H44 2.6254 no .
C51 H51 3.1782 no 2_655
B31 H32 2.7796 no .
B31 H32 2.7796 no 2_656
B31 H36 2.8048 no .
B31 H36 2.8048 no 2_656
B31 H40 2.8142 no .
B31 H40 2.8142 no 2_656
B31 H44 2.7567 no .
B31 H44 2.7567 no 2_656
H3 H4 2.4696 no .
H3 H6 3.2058 no .
H3 H19 3.5652 no .
H4 H21A 2.9342 no .
H4 H21C 2.7416 no .
H6 H8 2.2398 no .
H6 H8 3.5332 no 2_655
H6 H9 3.3433 no 2_655
H6 H19 2.2594 no .
H8 H8 2.7762 no 2_655
H8 H9 2.3278 no .
H9 H10 2.3130 no .
H10 H11 2.3273 no .
H10 H21C 3.3467 no 2_655
H11 H13 2.4939 no .
H11 H21B 3.0265 no 2_655
H11 H21C 3.3024 no 2_655
H13 H14 2.1819 no .
H14 H16 2.4685 no .
H16 H17 2.3077 no .
H17 H18 2.3254 no .
H18 H19 2.3206 no .
H32 H40 2.5083 no 2_656
H32 H44 2.6346 no .
H36 H36 2.3366 no 2_656
H36 H40 3.3346 no .
H44 H44 2.8694 no 2_656
Cl51 H13 3.5867 no 2_655
Cl51 H13 3.4473 no 4_564
Cl51 H14 3.1519 no 4_564
Cl51 H21A 2.9190 no 2_655
Cl52 H16 3.0171 no 3_666
Cl52 H21A 2.6827 no 2_655
Cl52 H21B 3.5431 no 2_655
Cl53 H14 3.2910 no 4_564
Cl53 H16 2.9379 no 4_564
Cl53 H21A 3.3371 no .
F31 H32 2.8805 no 3_676
F31 H44 3.5202 no 3_676
F32 H8 3.3691 no .
F32 H19 3.0090 no .
F32 H44 3.1362 no 3_676
F33 H8 3.5081 no .
F33 H10 3.0543 no 7_666
F33 H11 3.3728 no 7_666
F33 H21C 3.3794 no 8_565
F34 H9 3.1679 no 7_666
F34 H10 3.3915 no 7_666
F34 H11 3.3511 no .
F34 H51 3.2335 no 4_565
F35 H3 2.9342 no 8_565
F35 H6 3.4147 no 8_565
F35 H9 3.2939 no 7_666
F35 H17 2.9974 no 2_656
F35 H19 3.4807 no 8_565
F36 H16 3.0562 no .
F36 H16 3.1524 no 2_656
F36 H17 3.2578 no 2_656
F36 H51 2.5842 no 4_565
F37 H18 3.4059 no 2_656
F37 H21A 3.0046 no 5_556
F37 H21B 3.3276 no 5_556
F37 H21C 2.7986 no 5_556
F38 H11 3.2164 no 6_656
F38 H13 3.1378 no 6_656
F38 H14 3.1493 no 8_565
F38 H21A 3.5665 no 5_556
F38 H21B 2.9913 no 5_556
F38 H21C 3.3845 no 5_556
F39 H3 2.9974 no 8_565
F39 H14 2.6595 no 8_565
F39 H16 3.2904 no 8_565
F39 H18 2.5907 no 2_656
F40 H6 2.9694 no 3_676
F40 H8 3.2296 no 3_676
F40 H8 3.2695 no 4_575
F40 H9 3.0021 no 4_575
F40 H19 3.0372 no 3_676
F41 H9 3.1880 no 4_575
F41 H51 3.3758 no 7_666
F42 H19 2.8260 no 3_676
F42 H21A 3.4441 no 8_565
C3 H17 3.4281 no 7_566
C7 H34 3.4277 no .
C8 H34 3.3874 no .
C9 H10 3.4235 no 7_666
C10 H10 3.3445 no 7_666
C10 H34 3.3916 no 7_666
C11 H42 3.5846 no 6_646
C13 H51 3.3242 no 4_565
C14 H51 2.8750 no 4_565
C17 H3 3.3203 no 7_566
C17 H36 3.1530 no 2_656
C18 H17 3.5921 no 7_566
C18 H40 3.2161 no 2_656
C31 H4 3.1237 no 8_565
C32 H4 3.4717 no 8_565
C33 H21C 3.5481 no 8_565
C34 H10 3.0467 no 7_666
C35 H4 3.4417 no 8_565
C36 H4 3.0505 no 8_565
C36 H17 3.3610 no 2_656
C38 H17 3.5446 no 2_656
C38 H51 3.5090 no 4_565
C39 H4 2.9946 no 8_565
C40 H4 2.8824 no 8_565
C40 H18 3.3804 no 2_656
C41 H4 3.1459 no 8_565
C42 H4 3.4604 no 8_565
C42 H11 3.4295 no 6_656
C43 H4 3.5119 no 8_565
C44 H4 3.2899 no 8_565
C45 H14 3.4563 no 8_565
C45 H18 3.4617 no 2_656
C46 H19 3.4585 no 3_676
C51 H14 3.0341 no 4_564
C51 H16 3.5317 no 4_564
C51 H21A 3.2944 no 2_655
H3 F35 2.9342 no 8_464
H3 F39 2.9974 no 8_464
H3 C17 3.3203 no 7_566
H3 H17 2.5644 no 7_566
H3 H18 3.2172 no 7_566
H3 H36 3.4266 no 8_464
H3 H40 3.4988 no 8_464
H4 C31 3.1237 no 8_464
H4 C32 3.4717 no 8_464
H4 C35 3.4417 no 8_464
H4 C36 3.0505 no 8_464
H4 C39 2.9946 no 8_464
H4 C40 2.8824 no 8_464
H4 C41 3.1459 no 8_464
H4 C42 3.4604 no 8_464
H4 C43 3.5119 no 8_464
H4 C44 3.2899 no 8_464
H4 H36 3.2939 no 8_464
H4 H40 3.2196 no 8_464
H6 F35 3.4147 no 8_464
H6 F40 2.9694 no 3_676
H8 F32 3.3691 no .
H8 F33 3.5081 no .
H8 F40 3.2296 no 3_676
H8 F40 3.2695 no 4_574
H9 F34 3.1679 no 7_666
H9 F35 3.2939 no 7_666
H9 F40 3.0021 no 4_574
H9 F41 3.1880 no 4_574
H9 H10 3.4715 no 7_666
H10 F33 3.0543 no 7_666
H10 F34 3.3915 no 7_666
H10 C9 3.4235 no 7_666
H10 C10 3.3445 no 7_666
H10 C34 3.0467 no 7_666
H10 H9 3.4715 no 7_666
H10 H10 3.3575 no 7_666
H10 H34 2.4522 no 7_666
H11 F33 3.3728 no 7_666
H11 F34 3.3511 no .
H11 F38 3.2164 no 6_646
H11 C42 3.4295 no 6_646
H11 H42 2.6683 no 6_646
H13 Cl51 3.5867 no 2_655
H13 Cl51 3.4473 no 4_565
H13 F38 3.1378 no 6_646
H13 H42 3.2458 no 6_646
H13 H51 3.2773 no 4_565
H14 Cl51 3.1519 no 4_565
H14 Cl53 3.2910 no 4_565
H14 F38 3.1493 no 8_464
H14 F39 2.6595 no 8_464
H14 C45 3.4563 no 8_464
H14 C51 3.0341 no 4_565
H14 H51 2.4679 no 4_565
H16 Cl52 3.0171 no 3_666
H16 Cl53 2.9379 no 4_565
H16 F36 3.0562 no .
H16 F36 3.1524 no 2_656
H16 F39 3.2904 no 8_464
H16 C51 3.5317 no 4_565
H16 H51 2.9928 no 4_565
H17 F35 2.9974 no 2_656
H17 F36 3.2578 no 2_656
H17 C3 3.4281 no 7_566
H17 C18 3.5921 no 7_566
H17 C36 3.3610 no 2_656
H17 C38 3.5446 no 2_656
H17 H3 2.5644 no 7_566
H17 H36 2.5173 no 2_656
H17 H40 3.5349 no 2_656
H18 F37 3.4059 no 2_656
H18 F39 2.5907 no 2_656
H18 C40 3.3804 no 2_656
H18 C45 3.4617 no 2_656
H18 H3 3.2172 no 7_566
H18 H40 2.5060 no 2_656
H19 F32 3.0090 no .
H19 F35 3.4807 no 8_464
H19 F40 3.0372 no 3_676
H19 F42 2.8260 no 3_676
H19 C46 3.4585 no 3_676
H21A Cl51 2.9190 no 2_655
H21A Cl52 2.6827 no 2_655
H21A Cl53 3.3371 no .
H21A F37 3.0046 no 5_444
H21A F38 3.5665 no 5_444
H21A F42 3.4441 no 8_464
H21A C51 3.2944 no 2_655
H21B Cl52 3.5431 no 2_655
H21B F37 3.3276 no 5_444
H21B F38 2.9913 no 5_444
H21C F33 3.3794 no 8_464
H21C F37 2.7986 no 5_444
H21C F38 3.3845 no 5_444
H21C C33 3.5481 no 8_464
H32 F31 2.8805 no 3_676
H34 C7 3.4277 no .
H34 C8 3.3874 no .
H34 C10 3.3916 no 7_666
H34 H10 2.4522 no 7_666
H36 C17 3.1530 no 2_656
H36 H3 3.4266 no 8_565
H36 H4 3.2939 no 8_565
H36 H17 2.5173 no 2_656
H40 C18 3.2161 no 2_656
H40 H3 3.4988 no 8_565
H40 H4 3.2196 no 8_565
H40 H17 3.5349 no 2_656
H40 H18 2.5060 no 2_656
H42 C11 3.5846 no 6_656
H42 H11 2.6683 no 6_656
H42 H13 3.2458 no 6_656
H44 F31 3.5202 no 3_676
H44 F32 3.1362 no 3_676
H51 F34 3.2335 no 4_564
H51 F36 2.5842 no 4_564
H51 F41 3.3758 no 7_666
H51 C13 3.3242 no 4_564
H51 C14 2.8750 no 4_564
H51 C38 3.5090 no 4_564
H51 H13 3.2773 no 4_564
H51 H14 2.4679 no 4_564
H51 H16 2.9928 no 4_564

loop_
_geom_torsion_atom_site_label_1
_geom_torsion_atom_site_label_2
_geom_torsion_atom_site_label_3
_geom_torsion_atom_site_label_4
_geom_torsion
_geom_torsion_publ_flag
_geom_torsion_site_symmetry_4
C1 N2 C3 C4 -0.7(5) no .
C3 N2 C1 Au1 -179.3(3) no .
C3 N2 C1 N5 1.4(4) no .
C1 N2 C6 C7 -37.4(5) no .
C1 N2 C6 C20 -162.3(3) no .
C6 N2 C1 Au1 9.3(6) no .
C6 N2 C1 N5 -169.9(3) no .
C3 N2 C6 C7 152.4(4) no .
C3 N2 C6 C20 27.5(5) no .
C6 N2 C3 C4 170.9(3) no .
C1 N5 C4 C3 1.3(5) no .
C4 N5 C1 Au1 179.1(3) no .
C4 N5 C1 N2 -1.7(4) no .
C21 N5 C1 Au1 -3.0(6) no .
C21 N5 C1 N2 176.2(4) no .
C21 N5 C4 C3 -176.7(4) no .
N2 C3 C4 N5 -0.3(5) no .
N2 C6 C7 C8 121.4(4) no .
N2 C6 C7 C12 -59.3(6) no .
N2 C6 C20 C15 62.2(4) no .
N2 C6 C20 C19 -115.7(4) no .
C7 C6 C20 C15 -63.8(5) no .
C7 C6 C20 C19 118.4(4) no .
C20 C6 C7 C8 -114.2(4) no .
C20 C6 C7 C12 65.1(5) no .
C6 C7 C8 C9 -178.6(4) no .
C6 C7 C12 C11 177.1(4) no .
C6 C7 C12 C13 -5.2(7) no .
C8 C7 C12 C11 -3.6(7) no .
C8 C7 C12 C13 174.1(4) no .
C12 C7 C8 C9 2.1(7) no .
C7 C8 C9 C10 0.5(9) no .
C8 C9 C10 C11 -1.5(10) no .
C9 C10 C11 C12 -0.2(10) no .
C10 C11 C12 C7 2.7(8) no .
C10 C11 C12 C13 -175.1(5) no .
C7 C12 C13 C14 -34.2(7) no .
C11 C12 C13 C14 143.5(5) no .
C12 C13 C14 C15 1.4(8) no .
C13 C14 C15 C16 -147.4(5) no .
C13 C14 C15 C20 33.0(8) no .
C14 C15 C16 C17 177.9(4) no .
C14 C15 C20 C6 4.3(7) no .
C14 C15 C20 C19 -178.0(4) no .
C16 C15 C20 C6 -175.4(4) no .
C16 C15 C20 C19 2.4(7) no .
C20 C15 C16 C17 -2.4(7) no .
C15 C16 C17 C18 0.3(9) no .
C16 C17 C18 C19 1.8(9) no .
C17 C18 C19 C20 -1.8(9) no .
C18 C19 C20 C6 177.5(4) no .
C18 C19 C20 C15 -0.3(7) no .
C32 C31 C36 C35 -3.6(5) no .
C36 C31 C32 C33 2.6(5) no .
C32 C31 B31 C31 156.5(3) no 2_656
C32 C31 B31 C39 -80.9(3) no .
C32 C31 B31 C39 38.4(4) no 2_656
B31 C31 C32 C33 177.2(2) no .
C36 C31 B31 C31 -29.4(3) no 2_656
C36 C31 B31 C39 93.2(4) no .
C36 C31 B31 C39 -147.5(3) no 2_656
B31 C31 C36 C35 -178.0(2) no .
C31 C32 C33 C34 0.2(6) no .
C31 C32 C33 C37 -179.2(3) no .
C32 C33 C34 C35 -2.2(6) no .
C32 C33 C37 F31 27.0(6) no .
C32 C33 C37 F32 -95.2(5) no .
C32 C33 C37 F33 145.5(4) no .
C34 C33 C37 F31 -152.4(4) no .
C34 C33 C37 F32 85.4(6) no .
C34 C33 C37 F33 -33.9(5) no .
C37 C33 C34 C35 177.3(3) no .
C33 C34 C35 C36 1.2(5) no .
C33 C34 C35 C38 -177.0(3) no .
C34 C35 C36 C31 1.8(5) no .
C34 C35 C38 F34 -15.4(6) no .
C34 C35 C38 F35 108.4(4) no .
C34 C35 C38 F36 -132.7(4) no .
C36 C35 C38 F34 166.3(3) no .
C36 C35 C38 F35 -69.9(6) no .
C36 C35 C38 F36 49.0(5) no .
C38 C35 C36 C31 -180.0(3) no .
C40 C39 C44 C43 -0.5(7) no .
C44 C39 C40 C41 1.1(6) no .
C40 C39 B31 C31 -94.8(4) no .
C40 C39 B31 C31 28.4(5) no 2_656
C40 C39 B31 C39 144.4(4) no 2_656
B31 C39 C40 C41 175.5(3) no .
C44 C39 B31 C31 79.3(4) no .
C44 C39 B31 C31 -157.4(4) no 2_656
C44 C39 B31 C39 -41.5(4) no 2_656
B31 C39 C44 C43 -175.0(3) no .
C39 C40 C41 C42 -1.2(7) no .
C39 C40 C41 C45 177.6(4) no .
C40 C41 C42 C43 0.6(8) no .
C40 C41 C45 F37 -65.9(6) no .
C40 C41 C45 F38 174.2(4) no .
C40 C41 C45 F39 48.5(7) no .
C42 C41 C45 F37 112.9(6) no .
C42 C41 C45 F38 -7.0(8) no .
C42 C41 C45 F39 -132.7(5) no .
C45 C41 C42 C43 -178.1(5) no .
C41 C42 C43 C44 -0.1(8) no .
C41 C42 C43 C46 -179.7(5) no .
C42 C43 C44 C39 -0.0(9) no .
C42 C43 C46 F40 -120.6(6) no .
C42 C43 C46 F41 -2.0(11) no .
C42 C43 C46 F42 125.4(6) no .
C44 C43 C46 F40 59.7(8) no .
C44 C43 C46 F41 178.4(6) no .
C44 C43 C46 F42 -54.2(9) no .
C46 C43 C44 C39 179.6(6) no .
